data_2019003
loop_
_publ_author_name
'Trilleras, Jorge'
'Vel\'asquez, Kelly'
'Cobo, Justo'
'Glidewell, Christopher'

_publ_section_title
;
 (<i>E</i>)-2-(1,3-Benzothiazol-2-yl)-3-(4-fluorophenyl)acrylonitrile: a
 chain of \p-stacked hydrogen-bonded rings
;
_journal_coeditor_code SK3489
_journal_issue 6
_journal_name_full 'Acta Crystallographica Section C'
_journal_page_first 671
_journal_page_last 673
_journal_paper_doi 10.1107/S0108270113013267
_journal_volume 69
_journal_year 2013
_chemical_formula_iupac 'C16 H9 F N2 S'
_chemical_formula_moiety 'C16 H9 F N2 S'
_chemical_formula_sum 'C16 H9 F N2 S'
_chemical_formula_weight 280.32
_chemical_name_systematic
;
(<i>E</i>)-2-(1,3-Benzothiazol-2-yl)-3-(4-fluorophenyl)acrylonitrile
;
_space_group_IT_number 14
_symmetry_cell_setting monoclinic
_symmetry_space_group_name_Hall '-P 2yn'
_symmetry_space_group_name_H-M 'P 1 21/n 1'
_atom_sites_solution_hydrogens geom
_atom_sites_solution_primary direct
_atom_sites_solution_secondary difmap
_cell_angle_alpha 90.00
_cell_angle_beta 99.743(11)
_cell_angle_gamma 90.00
_cell_formula_units_Z 4
_cell_length_a 8.2432(12)
_cell_length_b 13.327(3)
_cell_length_c 11.6819(19)
_cell_measurement_reflns_used 2900
_cell_measurement_temperature 120(2)
_cell_measurement_theta_max 27.50
_cell_measurement_theta_min 2.81
_cell_volume 1264.8(4)
_computing_cell_refinement 'DIRAX/LSQ (Duisenberg <i>et al.</i>, 2000)'
_computing_data_collection 'COLLECT (Hooft, 1998)'
_computing_data_reduction 'EVALCCD (Duisenberg <i>et al.</i>, 2003)'
_computing_molecular_graphics 'PLATON (Spek, 2009)'
_computing_publication_material 'SHELXL97 (Sheldrick, 2008) and PLATON (Spek, 2009)'
_computing_structure_refinement 'SHELXL97 (Sheldrick, 2008)'
_computing_structure_solution 'SIR2004 (Burla <i>et al.</i>, 2005)'
_diffrn_ambient_temperature 120(2)
_diffrn_detector_area_resol_mean 9.091
_diffrn_measured_fraction_theta_full 0.998
_diffrn_measured_fraction_theta_max 0.998
_diffrn_measurement_device_type 'Bruker--Nonius KappaCCD'
_diffrn_measurement_method '\f & \w scans'
_diffrn_radiation_monochromator graphite
_diffrn_radiation_source 'Bruker--Nonius FR591 rotating anode'
_diffrn_radiation_type 'Mo K\a'
_diffrn_radiation_wavelength 0.71073
_diffrn_reflns_av_R_equivalents 0.0000
_diffrn_reflns_av_sigmaI/netI 0.0556
_diffrn_reflns_limit_h_max 10
_diffrn_reflns_limit_h_min -10
_diffrn_reflns_limit_k_max 17
_diffrn_reflns_limit_k_min -17
_diffrn_reflns_limit_l_max 15
_diffrn_reflns_limit_l_min -14
_diffrn_reflns_number 2899
_diffrn_reflns_theta_full 27.50
_diffrn_reflns_theta_max 27.50
_diffrn_reflns_theta_min 2.94
_diffrn_standards_decay_% 0
_diffrn_standards_interval_count 0
_diffrn_standards_interval_time 0
_diffrn_standards_number 0
_exptl_absorpt_coefficient_mu 0.257
_exptl_absorpt_correction_T_max 0.950
_exptl_absorpt_correction_T_min 0.906
_exptl_absorpt_correction_type multi-scan
_exptl_absorpt_process_details '(SADABS; Sheldrick, 2003)'
_exptl_crystal_colour brown
_exptl_crystal_density_diffrn 1.472
_exptl_crystal_density_method 'not measured'
_exptl_crystal_description block
_exptl_crystal_F_000 576
_exptl_crystal_size_max 0.39
_exptl_crystal_size_mid 0.35
_exptl_crystal_size_min 0.20
_refine_diff_density_max 0.335
_refine_diff_density_min -0.374
_refine_ls_extinction_method none
_refine_ls_goodness_of_fit_ref 1.091
_refine_ls_hydrogen_treatment constr
_refine_ls_matrix_type full
_refine_ls_number_parameters 182
_refine_ls_number_reflns 2899
_refine_ls_number_restraints 0
_refine_ls_restrained_S_all 1.091
_refine_ls_R_factor_all 0.0901
_refine_ls_R_factor_gt 0.0489
_refine_ls_shift/su_max 0.001
_refine_ls_shift/su_mean 0.000
_refine_ls_structure_factor_coef Fsqd
_refine_ls_weighting_details 'w=1/[\s^2^(Fo^2^)+(0.0548P)^2^+0.6112P] where P=(Fo^2^+2Fc^2^)/3'
_refine_ls_weighting_scheme calc
_refine_ls_wR_factor_gt 0.1092
_refine_ls_wR_factor_ref 0.1304
_reflns_number_gt 1997
_reflns_number_total 2899
_reflns_threshold_expression I>2\s(I)
_cod_data_source_file sk3489.cif
_cod_data_source_block I
_cod_original_sg_symbol_H-M 'P 21/n'
_cod_database_code 2019003
_cod_database_fobs_code 2019003

loop_
_symmetry_equiv_pos_as_xyz
'x, y, z'
'-x+1/2, y+1/2, -z+1/2'
'-x, -y, -z'
'x-1/2, -y-1/2, z-1/2'

loop_
_atom_site_type_symbol
_atom_site_label
_atom_site_fract_x
_atom_site_fract_y
_atom_site_fract_z
_atom_site_U_iso_or_equiv
_atom_site_adp_type
_atom_site_calc_flag
_atom_site_refinement_flags
_atom_site_occupancy
_atom_site_symmetry_multiplicity
N N1 0.4507(3) 0.60285(16) 0.3715(2) 0.0338(5) Uani d . 1 1
C C1 0.4517(3) 0.51738(19) 0.3567(2) 0.0261(5) Uani d . 1 1
C C2 0.4514(3) 0.41065(18) 0.3370(2) 0.0258(5) Uani d . 1 1
C C3 0.5690(3) 0.36372(19) 0.2885(2) 0.0267(5) Uani d . 1 1
H H3 0.5526 0.2934 0.2800 0.032 Uiso calc R 1 1
S S21 0.29074(8) 0.22740(5) 0.34760(6) 0.0305(2) Uani d . 1 1
C C22 0.3145(3) 0.35624(19) 0.3737(2) 0.0261(5) Uani d . 1 1
N N23 0.2051(2) 0.39923(15) 0.42593(18) 0.0256(5) Uani d . 1 1
C C23A 0.0915(3) 0.32781(19) 0.4504(2) 0.0256(5) Uani d . 1 1
C C24 -0.0429(3) 0.3473(2) 0.5063(2) 0.0294(6) Uani d . 1 1
H H24 -0.0640 0.4133 0.5308 0.035 Uiso calc R 1 1
C C25 -0.1438(3) 0.2687(2) 0.5249(2) 0.0305(6) Uani d . 1 1
H H25 -0.2348 0.2810 0.5632 0.037 Uiso calc R 1 1
C C26 -0.1151(3) 0.1705(2) 0.4884(2) 0.0333(6) Uani d . 1 1
H H26 -0.1866 0.1178 0.5025 0.040 Uiso calc R 1 1
C C27 0.0158(3) 0.1501(2) 0.4323(2) 0.0323(6) Uani d . 1 1
H H27 0.0357 0.0840 0.4074 0.039 Uiso calc R 1 1
C C27A 0.1177(3) 0.22943(18) 0.4135(2) 0.0262(5) Uani d . 1 1
C C31 0.7152(3) 0.39951(18) 0.2470(2) 0.0254(5) Uani d . 1 1
C C32 0.7773(3) 0.49749(19) 0.2621(2) 0.0324(6) Uani d . 1 1
H H32 0.7220 0.5459 0.3012 0.039 Uiso calc R 1 1
C C33 0.9183(3) 0.52394(19) 0.2205(2) 0.0336(6) Uani d . 1 1
H H33 0.9602 0.5904 0.2303 0.040 Uiso calc R 1 1
C C34 0.9977(3) 0.4528(2) 0.1645(2) 0.0293(6) Uani d . 1 1
F F34 1.13733(18) 0.47945(11) 0.12503(14) 0.0392(4) Uani d . 1 1
C C35 0.9438(3) 0.35539(19) 0.1497(2) 0.0295(6) Uani d . 1 1
H H35 1.0017 0.3074 0.1119 0.035 Uiso calc R 1 1
C C36 0.8021(3) 0.32955(19) 0.1917(2) 0.0283(6) Uani d . 1 1
H H36 0.7628 0.2625 0.1827 0.034 Uiso calc R 1 1

loop_
_atom_site_aniso_label
_atom_site_aniso_U_11
_atom_site_aniso_U_22
_atom_site_aniso_U_33
_atom_site_aniso_U_12
_atom_site_aniso_U_13
_atom_site_aniso_U_23
N1 0.0341(13) 0.0279(13) 0.0414(13) 0.0018(10) 0.0117(10) 0.0010(10)
C1 0.0237(12) 0.0273(14) 0.0283(13) 0.0018(11) 0.0074(10) 0.0020(11)
C2 0.0262(13) 0.0244(13) 0.0273(13) 0.0003(10) 0.0055(10) 0.0008(10)
C3 0.0271(13) 0.0239(13) 0.0293(13) 0.0001(10) 0.0058(10) -0.0020(10)
S21 0.0311(4) 0.0244(3) 0.0390(4) -0.0015(3) 0.0152(3) -0.0035(3)
C22 0.0246(12) 0.0258(13) 0.0283(13) 0.0029(10) 0.0058(10) 0.0032(10)
N23 0.0257(11) 0.0230(11) 0.0290(11) 0.0005(9) 0.0072(9) 0.0016(9)
C23A 0.0249(12) 0.0285(13) 0.0234(12) 0.0013(10) 0.0039(10) 0.0012(10)
C24 0.0290(13) 0.0296(14) 0.0302(14) 0.0030(11) 0.0067(11) -0.0017(11)
C25 0.0269(13) 0.0371(15) 0.0294(13) -0.0002(12) 0.0100(10) 0.0006(12)
C26 0.0330(14) 0.0352(15) 0.0337(15) -0.0059(12) 0.0111(12) 0.0036(12)
C27 0.0356(14) 0.0288(14) 0.0349(15) -0.0024(12) 0.0128(12) -0.0017(12)
C27A 0.0248(12) 0.0272(13) 0.0271(12) -0.0003(11) 0.0058(10) -0.0010(11)
C31 0.0264(12) 0.0235(13) 0.0274(12) 0.0023(10) 0.0077(10) 0.0004(10)
C32 0.0315(14) 0.0254(13) 0.0438(16) 0.0047(11) 0.0166(12) -0.0007(12)
C33 0.0335(14) 0.0233(13) 0.0475(17) -0.0012(11) 0.0168(12) 0.0001(12)
C34 0.0251(13) 0.0311(14) 0.0334(14) 0.0014(11) 0.0101(11) 0.0040(11)
F34 0.0331(8) 0.0364(9) 0.0538(10) -0.0020(7) 0.0237(8) 0.0007(8)
C35 0.0282(13) 0.0312(14) 0.0302(14) 0.0042(11) 0.0085(11) -0.0025(11)
C36 0.0290(13) 0.0238(13) 0.0325(14) 0.0002(11) 0.0061(11) -0.0037(11)

loop_
_atom_type_symbol
_atom_type_description
_atom_type_scat_dispersion_real
_atom_type_scat_dispersion_imag
_atom_type_scat_source
C C 0.0033 0.0016 'International Tables Vol C Tables 4.2.6.8 and 6.1.1.4'
H H 0.0000 0.0000 'International Tables Vol C Tables 4.2.6.8 and 6.1.1.4'
F F 0.0171 0.0103 'International Tables Vol C Tables 4.2.6.8 and 6.1.1.4'
N N 0.0061 0.0033 'International Tables Vol C Tables 4.2.6.8 and 6.1.1.4'
S S 0.1246 0.1234 'International Tables Vol C Tables 4.2.6.8 and 6.1.1.4'

loop_
_geom_angle_atom_site_label_1
_geom_angle_atom_site_label_2
_geom_angle_atom_site_label_3
_geom_angle
_geom_angle_publ_flag
N1 C1 C2 179.3(3) y
C1 C2 C3 122.7(2) y
C1 C2 C22 115.0(2) y
C3 C2 C22 122.3(2) y
C2 C3 C31 132.8(2) y
C2 C3 H3 113.6 ?
C31 C3 H3 113.6 ?
C27A S21 C22 89.05(11) ?
N23 C22 C2 123.2(2) ?
N23 C22 S21 116.56(18) ?
C2 C22 S21 120.25(18) ?
C22 N23 C23A 109.7(2) ?
N23 C23A C24 125.3(2) ?
N23 C23A C27A 115.4(2) ?
C24 C23A C27A 119.3(2) ?
C25 C24 C23A 118.5(2) ?
C25 C24 H24 120.7 ?
C23A C24 H24 120.7 ?
C24 C25 C26 121.5(2) ?
C24 C25 H25 119.3 ?
C26 C25 H25 119.3 ?
C27 C26 C25 120.8(2) ?
C27 C26 H26 119.6 ?
C25 C26 H26 119.6 ?
C26 C27 C27A 117.7(2) ?
C26 C27 H27 121.1 ?
C27A C27 H27 121.1 ?
C27 C27A C23A 122.2(2) ?
C27 C27A S21 128.5(2) ?
C23A C27A S21 109.31(18) ?
C36 C31 C32 118.3(2) ?
C36 C31 C3 117.0(2) ?
C32 C31 C3 124.7(2) ?
C33 C32 C31 120.3(2) ?
C33 C32 H32 119.8 ?
C31 C32 H32 119.8 ?
C34 C33 C32 119.2(2) ?
C34 C33 H33 120.4 ?
C32 C33 H33 120.4 ?
F34 C34 C35 118.6(2) ?
F34 C34 C33 118.6(2) ?
C35 C34 C33 122.7(2) ?
C34 C35 C36 117.7(2) ?
C34 C35 H35 121.2 ?
C36 C35 H35 121.2 ?
C35 C36 C31 121.8(2) ?
C35 C36 H36 119.1 ?
C31 C36 H36 119.1 ?

loop_
_geom_bond_atom_site_label_1
_geom_bond_atom_site_label_2
_geom_bond_distance
_geom_bond_publ_flag
N1 C1 1.152(3) y
C1 C2 1.441(3) y
C2 C3 1.355(3) ?
C2 C22 1.465(3) ?
C3 C31 1.453(3) ?
C3 H3 0.9500 ?
S21 C27A 1.732(2) ?
S21 C22 1.749(3) ?
C22 N23 1.304(3) ?
N23 C23A 1.398(3) ?
C23A C24 1.403(3) y
C24 C25 1.377(4) y
C24 H24 0.9500 ?
C25 C26 1.409(4) y
C25 H25 0.9500 ?
C26 C27 1.381(3) y
C26 H26 0.9500 ?
C27 C27A 1.390(3) y
C27 H27 0.9500 ?
C27A C23A 1.408(3) y
C31 C36 1.399(3) ?
C31 C32 1.403(3) ?
C32 C33 1.380(3) ?
C32 H32 0.9500 ?
C33 C34 1.378(4) ?
C33 H33 0.9500 ?
C34 F34 1.358(3) ?
C34 C35 1.373(4) ?
C35 C36 1.385(3) ?
C35 H35 0.9500 ?
C36 H36 0.9500 ?

loop_
_geom_hbond_atom_site_label_D
_geom_hbond_atom_site_label_H
_geom_hbond_atom_site_label_A
_geom_hbond_site_symmetry_A
_geom_hbond_distance_DH
_geom_hbond_distance_HA
_geom_hbond_distance_DA
_geom_hbond_angle_DHA
_geom_hbond_publ_flag
C25 H25 N1 3_566 0.95 2.57 3.440(4) 152 y

loop_
_geom_torsion_atom_site_label_1
_geom_torsion_atom_site_label_2
_geom_torsion_atom_site_label_3
_geom_torsion_atom_site_label_4
_geom_torsion
_geom_torsion_publ_flag
C1 C2 C3 C31 0.6(5) y
C22 C2 C3 C31 -179.1(2) y
C1 C2 C22 N23 -3.5(4) y
C1 C2 C22 S21 176.24(18) y
C3 C2 C22 N23 176.3(2) y
C3 C2 C22 S21 -4.0(3) y
C27A S21 C22 N23 -0.4(2) ?
C27A S21 C22 C2 179.9(2) ?
C2 C22 N23 C23A -179.6(2) ?
S21 C22 N23 C23A 0.7(3) ?
C22 N23 C23A C24 179.9(2) ?
C22 N23 C23A C27A -0.8(3) ?
N23 C23A C24 C25 -179.7(2) ?
C27A C23A C24 C25 1.0(4) ?
C23A C24 C25 C26 -0.4(4) ?
C24 C25 C26 C27 -0.1(4) ?
C25 C26 C27 C27A 0.1(4) ?
C26 C27 C27A C23A 0.5(4) ?
C26 C27 C27A S21 179.3(2) ?
N23 C23A C27A C27 179.5(2) ?
C24 C23A C27A C27 -1.1(4) ?
N23 C23A C27A S21 0.5(3) ?
C24 C23A C27A S21 179.90(18) ?
C22 S21 C27A C27 -179.1(3) ?
C22 S21 C27A C23A -0.09(19) ?
C2 C3 C31 C32 7.9(5) y
C2 C3 C31 C36 -174.4(3) y
C36 C31 C32 C33 1.6(4) ?
C3 C31 C32 C33 179.3(3) ?
C31 C32 C33 C34 -0.3(4) ?
C32 C33 C34 F34 -179.3(2) ?
C32 C33 C34 C35 -1.0(4) ?
F34 C34 C35 C36 179.4(2) ?
C33 C34 C35 C36 1.0(4) ?
C34 C35 C36 C31 0.3(4) ?
C32 C31 C36 C35 -1.6(4) ?
C3 C31 C36 C35 -179.5(2) ?
